data_7002455
loop_
_publ_author_name
'Howard, Ruth H.'
'Alonso-Moreno, Carlos'
'Broomfield, Lewis M.'
'Hughes, David L.'
'Wright, Joseph A.'
'Bochmann, Manfred'

_publ_section_title
;
 Synthesis and structures of complexes with axially chiral
 isoquinolinyl-naphtholate ligands
;
_journal_issue 40
_journal_name_full 'Dalton Transactions'
_journal_page_first 8667
_journal_page_last 8682
_journal_paper_doi 10.1039/b907982c
_journal_year 2009
_chemical_formula_moiety 'C27 H29 N O'
_chemical_formula_structural L(H)-H
_chemical_formula_sum 'C27 H29 N O'
_chemical_formula_weight 383.51
_space_group_IT_number 14
_symmetry_cell_setting monoclinic
_symmetry_Int_Tables_number 14
_symmetry_space_group_name_Hall '-P 2yn'
_symmetry_space_group_name_H-M 'P 1 21/n 1'
_atom_sites_solution_hydrogens geom
_atom_sites_solution_primary direct
_atom_sites_solution_secondary difmap
_cell_angle_alpha 90.00
_cell_angle_beta 105.175(15)
_cell_angle_gamma 90.00
_cell_formula_units_Z 8
_cell_length_a 16.228(3)
_cell_length_b 11.794(2)
_cell_length_c 25.429(5)
_cell_measurement_temperature 295(1)
_cell_volume 4697.2(15)
_computing_cell_refinement
;
CrysAlis RED, Oxford Diffraction Ltd., Version 1.171.27p20 beta
;
_computing_data_collection
;
CrysAlis CCD, Oxford Diffraction Ltd., Version 1.171.27p20 beta
;
_computing_data_reduction
;
CrysAlis RED, Oxford Diffraction Ltd., Version 1.171.27p20 beta
;
_computing_molecular_graphics 'ORTEP (Johnson, 1971)'
_computing_publication_material 'SHELXL-97 (Sheldrick, 1997b)'
_computing_structure_refinement 'SHELXL-97 (Sheldrick, 1997b)'
_computing_structure_solution 'SHELXS-97 (Sheldrick, 1997a)'
_diffrn_ambient_temperature 295(1)
_diffrn_detector_area_resol_mean 16.0050
_diffrn_measured_fraction_theta_full 0.993
_diffrn_measured_fraction_theta_max 0.993
_diffrn_measurement_device_type 'Oxford Diffraction Xcalibur 3/CCD'
_diffrn_measurement_method 'Thin slice \f and \w scans'
_diffrn_radiation_monochromator graphite
_diffrn_radiation_source 'Enhance (Mo) X-ray Source'
_diffrn_radiation_type Mo-K\a
_diffrn_radiation_wavelength 0.71073
_diffrn_reflns_av_R_equivalents 0.1458
_diffrn_reflns_av_sigmaI/netI 0.1379
_diffrn_reflns_limit_h_max 15
_diffrn_reflns_limit_h_min -15
_diffrn_reflns_limit_k_max 11
_diffrn_reflns_limit_k_min -11
_diffrn_reflns_limit_l_max 24
_diffrn_reflns_limit_l_min -24
_diffrn_reflns_number 29252
_diffrn_reflns_theta_full 20.00
_diffrn_reflns_theta_max 20.00
_diffrn_reflns_theta_min 3.55
_exptl_absorpt_coefficient_mu 0.065
_exptl_absorpt_correction_type none
_exptl_crystal_colour 'pale yellow'
_exptl_crystal_density_diffrn 1.085
_exptl_crystal_density_method 'not measured'
_exptl_crystal_description needle
_exptl_crystal_F_000 1648
_exptl_crystal_size_max 0.85
_exptl_crystal_size_mid 0.10
_exptl_crystal_size_min 0.04
_refine_diff_density_max 0.168
_refine_diff_density_min -0.130
_refine_diff_density_rms 0.027
_refine_ls_extinction_method none
_refine_ls_goodness_of_fit_ref 1.017
_refine_ls_hydrogen_treatment mixed
_refine_ls_matrix_type full
_refine_ls_number_parameters 544
_refine_ls_number_reflns 4361
_refine_ls_number_restraints 0
_refine_ls_restrained_S_all 1.017
_refine_ls_R_factor_all 0.1743
_refine_ls_R_factor_gt 0.0750
_refine_ls_shift/su_max 0.001
_refine_ls_shift/su_mean 0.000
_refine_ls_structure_factor_coef Fsqd
_refine_ls_weighting_details 'calc w=1/[\s^2^(Fo^2^)+(0.0197P)^2^+0.0000P] where P=(Fo^2^+2Fc^2^)/3'
_refine_ls_weighting_scheme calc
_refine_ls_wR_factor_gt 0.0714
_refine_ls_wR_factor_ref 0.0907
_reflns_number_gt 2295
_reflns_number_total 4361
_reflns_threshold_expression I>2\s(I)
_cod_data_source_file b907982c.txt
_cod_data_source_block L(H)-H
_cod_original_cell_volume 4697.1(14)
_cod_original_sg_symbol_H-M 'P 21/n'
_cod_database_code 7002455

loop_
_symmetry_equiv_pos_as_xyz
'x, y, z'
'-x+1/2, y+1/2, -z+1/2'
'-x, -y, -z'
'x-1/2, -y-1/2, z-1/2'

loop_
_atom_site_label
_atom_site_type_symbol
_atom_site_fract_x
_atom_site_fract_y
_atom_site_fract_z
_atom_site_U_iso_or_equiv
_atom_site_adp_type
_atom_site_occupancy
_atom_site_symmetry_multiplicity
_atom_site_calc_flag
_atom_site_refinement_flags
_atom_site_disorder_assembly
_atom_site_disorder_group
C1 C 0.4238(3) 0.3594(5) 0.2099(2) 0.0448(16) Uani 1 1 d . A .
C2 C 0.4176(3) 0.2580(5) 0.1824(2) 0.0511(17) Uani 1 1 d . . .
O2 O 0.3514(3) 0.1845(3) 0.18245(16) 0.0623(13) Uani 1 1 d . . .
C3 C 0.4792(3) 0.2218(5) 0.1548(2) 0.0494(17) Uani 1 1 d . . .
C31 C 0.4728(4) 0.1062(5) 0.1252(3) 0.0658(19) Uani 1 1 d . . .
C32 C 0.3889(4) 0.0990(4) 0.0796(3) 0.097(2) Uani 1 1 d . . .
H32A H 0.3413 0.1092 0.0950 0.146 Uiso 1 1 calc R . .
H32B H 0.3849 0.0261 0.0623 0.146 Uiso 1 1 calc R . .
H32C H 0.3882 0.1573 0.0531 0.146 Uiso 1 1 calc R . .
C33 C 0.5474(3) 0.0882(4) 0.0994(3) 0.103(2) Uani 1 1 d . . .
H33A H 0.6003 0.0905 0.1272 0.155 Uiso 1 1 calc R . .
H33B H 0.5470 0.1469 0.0732 0.155 Uiso 1 1 calc R . .
H33C H 0.5416 0.0157 0.0816 0.155 Uiso 1 1 calc R . .
C34 C 0.4769(3) 0.0108(5) 0.1678(3) 0.097(2) Uani 1 1 d . . .
H34A H 0.5299 0.0157 0.1954 0.145 Uiso 1 1 calc R . .
H34B H 0.4729 -0.0617 0.1501 0.145 Uiso 1 1 calc R . .
H34C H 0.4303 0.0194 0.1842 0.145 Uiso 1 1 calc R . .
C4 C 0.5447(3) 0.2965(5) 0.1561(2) 0.0511(16) Uani 1 1 d . . .
H4 H 0.5858 0.2761 0.1383 0.061 Uiso 1 1 calc R . .
C5 C 0.6216(3) 0.4782(5) 0.1824(2) 0.0521(17) Uani 1 1 d . . .
H5 H 0.6618 0.4556 0.1644 0.063 Uiso 1 1 calc R . .
C6 C 0.6305(3) 0.5820(5) 0.2071(2) 0.0476(16) Uani 1 1 d . A .
C61 C 0.7022(4) 0.6659(5) 0.2068(3) 0.070(2) Uani 1 1 d . . .
C62 C 0.7676(6) 0.6190(7) 0.1804(5) 0.103(5) Uani 0.769(11) 1 d P A 1
H62A H 0.7399 0.5946 0.1440 0.154 Uiso 0.769(11) 1 calc PR A 1
H62B H 0.7960 0.5558 0.2012 0.154 Uiso 0.769(11) 1 calc PR A 1
H62C H 0.8087 0.6768 0.1790 0.154 Uiso 0.769(11) 1 calc PR A 1
C63 C 0.7432(8) 0.7097(14) 0.2624(5) 0.172(8) Uani 0.769(11) 1 d P A 1
H63A H 0.7002 0.7384 0.2785 0.258 Uiso 0.769(11) 1 calc PR A 1
H63B H 0.7822 0.7695 0.2600 0.258 Uiso 0.769(11) 1 calc PR A 1
H63C H 0.7738 0.6494 0.2845 0.258 Uiso 0.769(11) 1 calc PR A 1
C64 C 0.6598(6) 0.7664(9) 0.1678(7) 0.173(8) Uani 0.769(11) 1 d P A 1
H64A H 0.6160 0.8010 0.1814 0.260 Uiso 0.769(11) 1 calc PR A 1
H64B H 0.6352 0.7374 0.1318 0.260 Uiso 0.769(11) 1 calc PR A 1
H64C H 0.7025 0.8219 0.1664 0.260 Uiso 0.769(11) 1 calc PR A 1
C65 C 0.701(2) 0.775(3) 0.2342(18) 0.067(11) Uiso 0.231(11) 1 d P A 2
H65A H 0.7475 0.8208 0.2301 0.100 Uiso 0.231(11) 1 calc PR A 2
H65B H 0.7060 0.7619 0.2722 0.100 Uiso 0.231(11) 1 calc PR A 2
H65C H 0.6478 0.8128 0.2182 0.100 Uiso 0.231(11) 1 calc PR A 2
C66 C 0.710(2) 0.677(3) 0.1522(14) 0.102(14) Uiso 0.231(11) 1 d P A 2
H66A H 0.7013 0.6041 0.1345 0.153 Uiso 0.231(11) 1 calc PR A 2
H66B H 0.7667 0.7033 0.1531 0.153 Uiso 0.231(11) 1 calc PR A 2
H66C H 0.6688 0.7296 0.1324 0.153 Uiso 0.231(11) 1 calc PR A 2
C67 C 0.7936(14) 0.595(2) 0.2431(13) 0.069(11) Uiso 0.231(11) 1 d P A 2
H67A H 0.7954 0.5211 0.2277 0.104 Uiso 0.231(11) 1 calc PR A 2
H67B H 0.7924 0.5878 0.2805 0.104 Uiso 0.231(11) 1 calc PR A 2
H67C H 0.8432 0.6373 0.2411 0.104 Uiso 0.231(11) 1 calc PR A 2
C7 C 0.5679(3) 0.6122(4) 0.2339(2) 0.0545(17) Uani 1 1 d . . .
H7 H 0.5720 0.6826 0.2509 0.065 Uiso 1 1 calc R A .
C8 C 0.5018(3) 0.5432(5) 0.2361(2) 0.0510(16) Uani 1 1 d . A .
H8 H 0.4628 0.5668 0.2549 0.061 Uiso 1 1 calc R . .
C9 C 0.4915(3) 0.4352(5) 0.2100(2) 0.0421(15) Uani 1 1 d . . .
C10 C 0.5535(3) 0.4036(4) 0.1832(2) 0.0418(15) Uani 1 1 d . A .
C11 C 0.3654(3) 0.3884(5) 0.2448(3) 0.0435(16) Uani 1 1 d . . .
N12 N 0.3043(3) 0.4631(4) 0.2257(2) 0.0519(13) Uani 1 1 d . A .
C13 C 0.2552(3) 0.4987(4) 0.2589(3) 0.0595(19) Uani 1 1 d . . .
H13 H 0.2127 0.5519 0.2454 0.071 Uiso 1 1 calc R A .
C14 C 0.2654(4) 0.4605(5) 0.3103(3) 0.070(2) Uani 1 1 d . A .
H14 H 0.2305 0.4875 0.3313 0.084 Uiso 1 1 calc R . .
C15 C 0.3433(5) 0.3355(6) 0.3849(3) 0.097(2) Uani 1 1 d . A .
H15 H 0.3102 0.3605 0.4075 0.116 Uiso 1 1 calc R . .
C16 C 0.4041(6) 0.2573(7) 0.4035(4) 0.131(3) Uani 1 1 d . . .
H16 H 0.4121 0.2281 0.4384 0.157 Uiso 1 1 calc R . .
C17 C 0.4563(5) 0.2187(6) 0.3702(4) 0.116(3) Uani 1 1 d . A .
H17 H 0.4990 0.1655 0.3836 0.139 Uiso 1 1 calc R . .
C18 C 0.4439(4) 0.2598(5) 0.3185(3) 0.086(2) Uani 1 1 d . . .
H18 H 0.4779 0.2340 0.2967 0.103 Uiso 1 1 calc R A .
C19 C 0.3803(4) 0.3405(5) 0.2980(3) 0.0524(17) Uani 1 1 d . A .
C20 C 0.3285(4) 0.3805(5) 0.3319(3) 0.0595(18) Uani 1 1 d . . .
C1A C 0.6939(3) 0.1619(5) 0.5828(2) 0.0476(17) Uani 1 1 d . . .
C2A C 0.7434(3) 0.0687(5) 0.5787(3) 0.0486(16) Uani 1 1 d . . .
O2A O 0.7558(2) -0.0156(3) 0.6169(2) 0.0614(14) Uani 1 1 d . . .
C3A C 0.7805(3) 0.0526(5) 0.5335(2) 0.0460(16) Uani 1 1 d . . .
C31A C 0.8358(4) -0.0512(5) 0.5295(3) 0.0547(17) Uani 1 1 d . . .
C32A C 0.9160(4) -0.0502(4) 0.5771(2) 0.084(2) Uani 1 1 d . . .
H32D H 0.9507 -0.1148 0.5746 0.126 Uiso 1 1 calc R . .
H32E H 0.8999 -0.0530 0.6108 0.126 Uiso 1 1 calc R . .
H32F H 0.9478 0.0180 0.5758 0.126 Uiso 1 1 calc R . .
C33A C 0.7866(3) -0.1622(4) 0.5302(2) 0.091(2) Uani 1 1 d . . .
H33D H 0.8226 -0.2255 0.5276 0.137 Uiso 1 1 calc R . .
H33E H 0.7368 -0.1633 0.4999 0.137 Uiso 1 1 calc R . .
H33F H 0.7697 -0.1672 0.5636 0.137 Uiso 1 1 calc R . .
C34A C 0.8652(3) -0.0498(4) 0.4766(2) 0.086(2) Uani 1 1 d . . .
H34D H 0.8996 -0.1155 0.4754 0.129 Uiso 1 1 calc R . .
H34E H 0.8981 0.0174 0.4756 0.129 Uiso 1 1 calc R . .
H34F H 0.8161 -0.0504 0.4457 0.129 Uiso 1 1 calc R . .
C4A C 0.7642(3) 0.1357(5) 0.4946(2) 0.0498(17) Uani 1 1 d . . .
H4A H 0.7869 0.1273 0.4648 0.060 Uiso 1 1 calc R . .
C5A C 0.7019(3) 0.3204(5) 0.4567(2) 0.0575(17) Uani 1 1 d . . .
H5A H 0.7256 0.3109 0.4274 0.069 Uiso 1 1 calc R . .
C6A C 0.6558(3) 0.4181(5) 0.4588(3) 0.0531(17) Uani 1 1 d . . .
C61A C 0.6442(4) 0.5131(5) 0.4163(3) 0.070(2) Uani 1 1 d . . .
C62A C 0.6755(4) 0.4784(5) 0.3670(3) 0.141(3) Uani 1 1 d . . .
H62D H 0.6663 0.5396 0.3413 0.211 Uiso 1 1 calc R . .
H62E H 0.6445 0.4128 0.3502 0.211 Uiso 1 1 calc R . .
H62F H 0.7353 0.4609 0.3786 0.211 Uiso 1 1 calc R . .
C63A C 0.6950(5) 0.6133(6) 0.4427(3) 0.207(5) Uani 1 1 d . . .
H63D H 0.6879 0.6744 0.4169 0.310 Uiso 1 1 calc R . .
H63E H 0.7543 0.5930 0.4546 0.310 Uiso 1 1 calc R . .
H63F H 0.6754 0.6368 0.4735 0.310 Uiso 1 1 calc R . .
C64A C 0.5508(4) 0.5441(5) 0.3954(3) 0.142(3) Uani 1 1 d . . .
H64D H 0.5447 0.6038 0.3690 0.213 Uiso 1 1 calc R . .
H64E H 0.5294 0.5692 0.4252 0.213 Uiso 1 1 calc R . .
H64F H 0.5191 0.4789 0.3787 0.213 Uiso 1 1 calc R . .
C7A C 0.6217(3) 0.4286(5) 0.5047(3) 0.0636(18) Uani 1 1 d . . .
H7A H 0.5908 0.4934 0.5080 0.076 Uiso 1 1 calc R . .
C8A C 0.6327(3) 0.3470(5) 0.5443(2) 0.0572(17) Uani 1 1 d . . .
H8A H 0.6088 0.3575 0.5734 0.069 Uiso 1 1 calc R . .
C9A C 0.6795(3) 0.2474(5) 0.5418(3) 0.0459(16) Uani 1 1 d . . .
C10A C 0.7150(3) 0.2334(5) 0.4970(2) 0.0459(16) Uani 1 1 d . . .
C11A C 0.6496(4) 0.1706(4) 0.6275(3) 0.0411(15) Uani 1 1 d . . .
N12A N 0.6928(3) 0.2247(4) 0.6721(2) 0.0491(14) Uani 1 1 d . . .
C13A C 0.6545(4) 0.2336(4) 0.7142(3) 0.0555(17) Uani 1 1 d . . .
H13A H 0.6841 0.2710 0.7457 0.067 Uiso 1 1 calc R . .
C14A C 0.5759(4) 0.1910(4) 0.7125(3) 0.0567(18) Uani 1 1 d . . .
H14A H 0.5537 0.1968 0.7426 0.068 Uiso 1 1 calc R . .
C15A C 0.4449(4) 0.0959(5) 0.6583(3) 0.070(2) Uani 1 1 d . . .
H15A H 0.4200 0.0994 0.6873 0.083 Uiso 1 1 calc R . .
C16A C 0.4014(4) 0.0507(5) 0.6104(4) 0.082(2) Uani 1 1 d . . .
H16A H 0.3463 0.0239 0.6069 0.098 Uiso 1 1 calc R . .
C17A C 0.4365(4) 0.0429(5) 0.5656(3) 0.078(2) Uani 1 1 d . . .
H17A H 0.4049 0.0123 0.5328 0.093 Uiso 1 1 calc R . .
C18A C 0.5180(4) 0.0810(5) 0.5709(3) 0.0635(18) Uani 1 1 d . . .
H18A H 0.5422 0.0752 0.5416 0.076 Uiso 1 1 calc R . .
C19A C 0.5653(4) 0.1289(4) 0.6202(3) 0.0476(16) Uani 1 1 d . . .
C20A C 0.5290(4) 0.1383(4) 0.6646(3) 0.0484(16) Uani 1 1 d . . .
H2A H 0.771(4) 0.001(4) 0.655(3) 0.10(3) Uiso 1 1 d . . .
H2 H 0.296(4) 0.218(4) 0.179(2) 0.10(2) Uiso 1 1 d . . .

loop_
_atom_site_aniso_label
_atom_site_aniso_U_11
_atom_site_aniso_U_22
_atom_site_aniso_U_33
_atom_site_aniso_U_23
_atom_site_aniso_U_13
_atom_site_aniso_U_12
C1 0.035(4) 0.047(4) 0.056(5) 0.003(3) 0.018(4) 0.007(3)
C2 0.033(4) 0.046(4) 0.079(5) 0.002(4) 0.024(4) -0.003(3)
O2 0.042(3) 0.052(3) 0.095(4) -0.006(2) 0.022(3) -0.002(2)
C3 0.039(4) 0.051(4) 0.063(5) -0.003(3) 0.022(4) 0.007(3)
C31 0.060(5) 0.043(4) 0.094(6) -0.012(4) 0.018(5) 0.014(3)
C32 0.070(5) 0.108(5) 0.102(6) -0.043(4) 0.004(5) -0.001(4)
C33 0.079(5) 0.095(5) 0.147(7) -0.055(4) 0.051(5) 0.003(4)
C34 0.085(5) 0.057(5) 0.145(8) -0.012(5) 0.025(5) 0.018(3)
C4 0.045(4) 0.060(4) 0.053(5) -0.001(4) 0.022(4) 0.011(3)
C5 0.047(4) 0.060(4) 0.055(5) -0.002(4) 0.025(4) -0.004(3)
C6 0.045(4) 0.053(4) 0.046(5) 0.007(3) 0.015(4) 0.002(3)
C61 0.066(6) 0.074(5) 0.084(7) -0.007(5) 0.045(5) -0.019(4)
C62 0.065(8) 0.108(8) 0.155(13) -0.010(7) 0.062(9) -0.032(6)
C63 0.148(15) 0.26(2) 0.116(14) -0.093(12) 0.049(11) -0.142(14)
C64 0.134(11) 0.100(9) 0.31(2) 0.119(11) 0.108(13) 0.015(7)
C7 0.053(5) 0.048(4) 0.067(5) -0.008(3) 0.023(4) -0.011(3)
C8 0.052(5) 0.053(4) 0.055(5) -0.013(4) 0.028(4) 0.000(3)
C9 0.028(4) 0.056(5) 0.042(4) 0.002(3) 0.008(3) 0.007(3)
C10 0.037(4) 0.040(4) 0.045(4) 0.000(3) 0.005(3) 0.001(3)
C11 0.033(4) 0.036(4) 0.064(6) 0.001(4) 0.019(4) 0.002(3)
N12 0.041(3) 0.057(3) 0.059(4) -0.004(3) 0.016(3) 0.002(3)
C13 0.053(5) 0.049(4) 0.086(7) -0.007(4) 0.035(5) 0.005(3)
C14 0.073(6) 0.068(5) 0.084(7) -0.002(4) 0.047(5) -0.001(4)
C15 0.132(8) 0.095(6) 0.084(8) 0.011(5) 0.063(6) 0.004(5)
C16 0.176(10) 0.130(8) 0.105(8) 0.043(6) 0.070(8) 0.038(6)
C17 0.139(8) 0.101(6) 0.117(9) 0.052(6) 0.051(7) 0.053(5)
C18 0.107(6) 0.077(5) 0.080(7) 0.038(5) 0.034(5) 0.034(4)
C19 0.055(5) 0.048(4) 0.060(6) 0.010(4) 0.026(4) -0.005(3)
C20 0.070(5) 0.057(5) 0.059(6) 0.011(4) 0.030(5) -0.002(4)
C1A 0.038(4) 0.052(5) 0.055(5) -0.001(4) 0.016(4) 0.012(3)
C2A 0.048(4) 0.049(5) 0.051(5) 0.004(4) 0.017(4) -0.011(3)
O2A 0.074(3) 0.056(3) 0.059(4) 0.003(3) 0.025(3) 0.005(2)
C3A 0.038(4) 0.054(4) 0.042(5) -0.005(4) 0.001(4) 0.004(3)
C31A 0.042(4) 0.059(5) 0.059(5) -0.017(4) 0.006(4) 0.013(3)
C32A 0.067(5) 0.102(5) 0.078(6) -0.014(4) 0.009(5) 0.022(4)
C33A 0.106(6) 0.048(4) 0.114(7) -0.019(4) 0.019(5) 0.001(4)
C34A 0.093(5) 0.103(5) 0.067(6) -0.009(4) 0.032(5) 0.037(4)
C4A 0.051(4) 0.059(4) 0.045(5) -0.009(4) 0.024(4) 0.011(3)
C5A 0.066(5) 0.061(5) 0.055(5) 0.004(4) 0.033(4) -0.002(4)
C6A 0.054(5) 0.055(5) 0.052(5) -0.007(4) 0.016(4) -0.007(3)
C61A 0.088(6) 0.060(5) 0.063(6) 0.018(4) 0.021(5) 0.014(4)
C62A 0.206(8) 0.145(7) 0.104(7) 0.066(5) 0.100(7) 0.077(6)
C63A 0.365(13) 0.094(6) 0.117(8) 0.019(6) -0.016(8) -0.126(7)
C64A 0.130(7) 0.172(7) 0.135(8) 0.086(6) 0.054(6) 0.079(6)
C7A 0.067(5) 0.062(5) 0.068(5) 0.007(4) 0.027(4) 0.024(3)
C8A 0.065(5) 0.052(4) 0.062(5) 0.006(4) 0.030(4) 0.010(3)
C9A 0.039(4) 0.042(4) 0.054(5) -0.004(4) 0.007(4) 0.007(3)
C10A 0.043(4) 0.060(5) 0.040(5) -0.007(4) 0.021(4) -0.003(3)
C11A 0.041(5) 0.044(4) 0.037(5) -0.004(3) 0.009(4) 0.009(3)
N12A 0.043(4) 0.059(3) 0.051(4) -0.003(3) 0.023(3) -0.002(2)
C13A 0.053(5) 0.055(4) 0.058(5) -0.006(3) 0.012(4) 0.007(3)
C14A 0.054(5) 0.059(4) 0.066(6) 0.002(4) 0.033(5) 0.006(3)
C15A 0.055(6) 0.085(5) 0.077(6) -0.003(4) 0.033(5) -0.005(4)
C16A 0.061(6) 0.092(5) 0.099(7) -0.007(5) 0.031(6) -0.018(4)
C17A 0.050(5) 0.106(5) 0.071(6) -0.022(4) 0.006(5) -0.018(4)
C18A 0.044(5) 0.086(5) 0.059(6) -0.009(4) 0.011(4) -0.011(4)
C19A 0.032(5) 0.057(4) 0.055(5) -0.011(4) 0.015(5) 0.002(3)
C20A 0.033(5) 0.053(4) 0.063(6) 0.000(4) 0.019(5) 0.002(3)

loop_
_atom_type_symbol
_atom_type_description
_atom_type_scat_dispersion_real
_atom_type_scat_dispersion_imag
_atom_type_scat_source
C C 0.0033 0.0016 'International Tables Vol C Tables 4.2.6.8 and 6.1.1.4'
H H 0.0000 0.0000 'International Tables Vol C Tables 4.2.6.8 and 6.1.1.4'
N N 0.0061 0.0033 'International Tables Vol C Tables 4.2.6.8 and 6.1.1.4'
O O 0.0106 0.0060 'International Tables Vol C Tables 4.2.6.8 and 6.1.1.4'

loop_
_geom_angle_atom_site_label_1
_geom_angle_atom_site_label_2
_geom_angle_atom_site_label_3
_geom_angle
_geom_angle_site_symmetry_1
_geom_angle_site_symmetry_3
_geom_angle_publ_flag
C2 C1 C9 120.2(5) . . ?
C2 C1 C11 121.7(5) . . ?
C9 C1 C11 117.8(5) . . ?
C1 C2 O2 119.9(5) . . ?
C1 C2 C3 122.8(5) . . ?
O2 C2 C3 117.2(6) . . ?
C2 O2 H2 117(3) . . ?
C4 C3 C2 115.6(5) . . ?
C4 C3 C31 122.0(5) . . ?
C2 C3 C31 122.4(5) . . ?
C33 C31 C32 108.1(6) . . ?
C33 C31 C3 111.7(5) . . ?
C32 C31 C3 110.3(4) . . ?
C33 C31 C34 107.7(5) . . ?
C32 C31 C34 110.7(5) . . ?
C3 C31 C34 108.3(5) . . ?
C31 C32 H32A 109.5 . . ?
C31 C32 H32B 109.5 . . ?
H32A C32 H32B 109.5 . . ?
C31 C32 H32C 109.5 . . ?
H32A C32 H32C 109.5 . . ?
H32B C32 H32C 109.5 . . ?
C31 C33 H33A 109.5 . . ?
C31 C33 H33B 109.5 . . ?
H33A C33 H33B 109.5 . . ?
C31 C33 H33C 109.5 . . ?
H33A C33 H33C 109.5 . . ?
H33B C33 H33C 109.5 . . ?
C31 C34 H34A 109.5 . . ?
C31 C34 H34B 109.5 . . ?
H34A C34 H34B 109.5 . . ?
C31 C34 H34C 109.5 . . ?
H34A C34 H34C 109.5 . . ?
H34B C34 H34C 109.5 . . ?
C3 C4 C10 123.9(5) . . ?
C3 C4 H4 118.1 . . ?
C10 C4 H4 118.1 . . ?
C6 C5 C10 122.6(5) . . ?
C6 C5 H5 118.7 . . ?
C10 C5 H5 118.7 . . ?
C5 C6 C7 116.5(5) . . ?
C5 C6 C61 124.5(6) . . ?
C7 C6 C61 119.0(6) . . ?
C66 C61 C65 114(2) . . ?
C66 C61 C63 139.2(15) . . ?
C65 C61 C63 45.8(14) . . ?
C66 C61 C62 49.0(15) . . ?
C65 C61 C62 129.6(14) . . ?
C63 C61 C62 111.1(9) . . ?
C66 C61 C6 109.0(14) . . ?
C65 C61 C6 117.2(14) . . ?
C63 C61 C6 111.8(7) . . ?
C62 C61 C6 113.1(6) . . ?
C66 C61 C64 57.5(15) . . ?
C65 C61 C64 65.4(13) . . ?
C63 C61 C64 110.4(9) . . ?
C62 C61 C64 103.7(7) . . ?
C6 C61 C64 106.4(7) . . ?
C66 C61 C67 105.9(19) . . ?
C65 C61 C67 106.6(18) . . ?
C63 C61 C67 63.6(11) . . ?
C62 C61 C67 57.2(10) . . ?
C6 C61 C67 103.3(9) . . ?
C64 C61 C67 149.5(9) . . ?
C61 C62 H62A 109.5 . . ?
C61 C62 H62B 109.5 . . ?
H62A C62 H62B 109.5 . . ?
C61 C62 H62C 109.5 . . ?
H62A C62 H62C 109.5 . . ?
H62B C62 H62C 109.5 . . ?
C61 C63 H63A 109.5 . . ?
C61 C63 H63B 109.5 . . ?
H63A C63 H63B 109.5 . . ?
C61 C63 H63C 109.5 . . ?
H63A C63 H63C 109.5 . . ?
H63B C63 H63C 109.5 . . ?
C61 C64 H64A 109.5 . . ?
C61 C64 H64B 109.5 . . ?
H64A C64 H64B 109.5 . . ?
C61 C64 H64C 109.5 . . ?
H64A C64 H64C 109.5 . . ?
H64B C64 H64C 109.5 . . ?
C61 C65 H65A 109.5 . . ?
C61 C65 H65B 109.5 . . ?
H65A C65 H65B 109.5 . . ?
C61 C65 H65C 109.5 . . ?
H65A C65 H65C 109.5 . . ?
H65B C65 H65C 109.5 . . ?
C61 C66 H66A 109.5 . . ?
C61 C66 H66B 109.5 . . ?
H66A C66 H66B 109.5 . . ?
C61 C66 H66C 109.5 . . ?
H66A C66 H66C 109.5 . . ?
H66B C66 H66C 109.5 . . ?
C61 C67 H67A 109.5 . . ?
C61 C67 H67B 109.5 . . ?
H67A C67 H67B 109.5 . . ?
C61 C67 H67C 109.5 . . ?
H67A C67 H67C 109.5 . . ?
H67B C67 H67C 109.5 . . ?
C8 C7 C6 123.0(5) . . ?
C8 C7 H7 118.5 . . ?
C6 C7 H7 118.5 . . ?
C7 C8 C9 120.8(5) . . ?
C7 C8 H8 119.6 . . ?
C9 C8 H8 119.6 . . ?
C10 C9 C1 119.1(5) . . ?
C10 C9 C8 116.9(5) . . ?
C1 C9 C8 124.1(5) . . ?
C9 C10 C5 120.1(5) . . ?
C9 C10 C4 118.4(5) . . ?
C5 C10 C4 121.4(5) . . ?
N12 C11 C19 122.5(5) . . ?
N12 C11 C1 117.7(6) . . ?
C19 C11 C1 119.7(5) . . ?
C11 N12 C13 118.6(5) . . ?
C14 C13 N12 123.4(6) . . ?
C14 C13 H13 118.3 . . ?
N12 C13 H13 118.3 . . ?
C13 C14 C20 119.9(6) . . ?
C13 C14 H14 120.1 . . ?
C20 C14 H14 120.1 . . ?
C16 C15 C20 121.3(7) . . ?
C16 C15 H15 119.3 . . ?
C20 C15 H15 119.3 . . ?
C15 C16 C17 120.6(8) . . ?
C15 C16 H16 119.7 . . ?
C17 C16 H16 119.7 . . ?
C18 C17 C16 119.9(7) . . ?
C18 C17 H17 120.0 . . ?
C16 C17 H17 120.0 . . ?
C17 C18 C19 120.6(7) . . ?
C17 C18 H18 119.7 . . ?
C19 C18 H18 119.7 . . ?
C18 C19 C11 123.2(6) . . ?
C18 C19 C20 119.4(6) . . ?
C11 C19 C20 117.4(6) . . ?
C14 C20 C15 123.7(7) . . ?
C14 C20 C19 118.1(6) . . ?
C15 C20 C19 118.2(6) . . ?
C2A C1A C9A 119.6(6) . . ?
C2A C1A C11A 121.0(6) . . ?
C9A C1A C11A 119.2(5) . . ?
O2A C2A C1A 120.3(6) . . ?
O2A C2A C3A 117.1(6) . . ?
C1A C2A C3A 122.5(6) . . ?
C2A O2A H2A 122(3) . . ?
C4A C3A C2A 116.1(5) . . ?
C4A C3A C31A 121.9(6) . . ?
C2A C3A C31A 122.0(6) . . ?
C32A C31A C33A 109.6(5) . . ?
C32A C31A C3A 109.4(5) . . ?
C33A C31A C3A 111.3(5) . . ?
C32A C31A C34A 107.4(5) . . ?
C33A C31A C34A 107.5(5) . . ?
C3A C31A C34A 111.6(5) . . ?
C31A C32A H32D 109.5 . . ?
C31A C32A H32E 109.5 . . ?
H32D C32A H32E 109.5 . . ?
C31A C32A H32F 109.5 . . ?
H32D C32A H32F 109.5 . . ?
H32E C32A H32F 109.5 . . ?
C31A C33A H33D 109.5 . . ?
C31A C33A H33E 109.5 . . ?
H33D C33A H33E 109.5 . . ?
C31A C33A H33F 109.5 . . ?
H33D C33A H33F 109.5 . . ?
H33E C33A H33F 109.5 . . ?
C31A C34A H34D 109.5 . . ?
C31A C34A H34E 109.5 . . ?
H34D C34A H34E 109.5 . . ?
C31A C34A H34F 109.5 . . ?
H34D C34A H34F 109.5 . . ?
H34E C34A H34F 109.5 . . ?
C3A C4A C10A 123.9(5) . . ?
C3A C4A H4A 118.0 . . ?
C10A C4A H4A 118.0 . . ?
C6A C5A C10A 123.5(5) . . ?
C6A C5A H5A 118.3 . . ?
C10A C5A H5A 118.3 . . ?
C5A C6A C7A 115.8(6) . . ?
C5A C6A C61A 123.2(6) . . ?
C7A C6A C61A 120.9(6) . . ?
C63A C61A C64A 110.5(6) . . ?
C63A C61A C62A 108.6(6) . . ?
C64A C61A C62A 107.1(6) . . ?
C63A C61A C6A 108.0(6) . . ?
C64A C61A C6A 110.5(5) . . ?
C62A C61A C6A 112.2(5) . . ?
C61A C62A H62D 109.5 . . ?
C61A C62A H62E 109.5 . . ?
H62D C62A H62E 109.5 . . ?
C61A C62A H62F 109.5 . . ?
H62D C62A H62F 109.5 . . ?
H62E C62A H62F 109.5 . . ?
C61A C63A H63D 109.5 . . ?
C61A C63A H63E 109.5 . . ?
H63D C63A H63E 109.5 . . ?
C61A C63A H63F 109.5 . . ?
H63D C63A H63F 109.5 . . ?
H63E C63A H63F 109.5 . . ?
C61A C64A H64D 109.5 . . ?
C61A C64A H64E 109.5 . . ?
H64D C64A H64E 109.5 . . ?
C61A C64A H64F 109.5 . . ?
H64D C64A H64F 109.5 . . ?
H64E C64A H64F 109.5 . . ?
C8A C7A C6A 122.5(5) . . ?
C8A C7A H7A 118.7 . . ?
C6A C7A H7A 118.7 . . ?
C7A C8A C9A 121.4(6) . . ?
C7A C8A H8A 119.3 . . ?
C9A C8A H8A 119.3 . . ?
C8A C9A C10A 118.2(6) . . ?
C8A C9A C1A 122.9(6) . . ?
C10A C9A C1A 118.9(5) . . ?
C4A C10A C9A 119.0(6) . . ?
C4A C10A C5A 122.4(6) . . ?
C9A C10A C5A 118.6(5) . . ?
N12A C11A C19A 123.7(5) . . ?
N12A C11A C1A 115.3(5) . . ?
C19A C11A C1A 120.9(6) . . ?
C11A N12A C13A 117.0(5) . . ?
C14A C13A N12A 123.9(5) . . ?
C14A C13A H13A 118.0 . . ?
N12A C13A H13A 118.0 . . ?
C13A C14A C20A 118.9(6) . . ?
C13A C14A H14A 120.5 . . ?
C20A C14A H14A 120.5 . . ?
C16A C15A C20A 120.1(6) . . ?
C16A C15A H15A 120.0 . . ?
C20A C15A H15A 120.0 . . ?
C15A C16A C17A 122.1(6) . . ?
C15A C16A H16A 119.0 . . ?
C17A C16A H16A 119.0 . . ?
C18A C17A C16A 119.0(6) . . ?
C18A C17A H17A 120.5 . . ?
C16A C17A H17A 120.5 . . ?
C17A C18A C19A 120.5(6) . . ?
C17A C18A H18A 119.8 . . ?
C19A C18A H18A 119.8 . . ?
C18A C19A C20A 120.1(6) . . ?
C18A C19A C11A 122.7(6) . . ?
C20A C19A C11A 117.2(6) . . ?
C14A C20A C19A 119.0(6) . . ?
C14A C20A C15A 122.7(7) . . ?
C19A C20A C15A 118.2(6) . . ?

loop_
_geom_bond_atom_site_label_1
_geom_bond_atom_site_label_2
_geom_bond_distance
_geom_bond_site_symmetry_2
_geom_bond_publ_flag
C1 C2 1.376(6) . ?
C1 C9 1.416(6) . ?
C1 C11 1.498(6) . ?
C2 O2 1.380(5) . ?
C2 C3 1.429(6) . ?
O2 H2 0.96(5) . ?
C3 C4 1.376(6) . ?
C3 C31 1.547(6) . ?
C31 C33 1.536(6) . ?
C31 C32 1.542(6) . ?
C31 C34 1.552(7) . ?
C32 H32A 0.9600 . ?
C32 H32B 0.9600 . ?
C32 H32C 0.9600 . ?
C33 H33A 0.9600 . ?
C33 H33B 0.9600 . ?
C33 H33C 0.9600 . ?
C34 H34A 0.9600 . ?
C34 H34B 0.9600 . ?
C34 H34C 0.9600 . ?
C4 C10 1.428(6) . ?
C4 H4 0.9300 . ?
C5 C6 1.366(6) . ?
C5 C10 1.416(6) . ?
C5 H5 0.9300 . ?
C6 C7 1.409(6) . ?
C6 C61 1.530(7) . ?
C61 C66 1.43(3) . ?
C61 C65 1.46(3) . ?
C61 C63 1.488(11) . ?
C61 C62 1.503(9) . ?
C61 C64 1.583(11) . ?
C61 C67 1.74(2) . ?
C62 H62A 0.9600 . ?
C62 H62B 0.9600 . ?
C62 H62C 0.9600 . ?
C63 H63A 0.9600 . ?
C63 H63B 0.9600 . ?
C63 H63C 0.9600 . ?
C64 H64A 0.9600 . ?
C64 H64B 0.9600 . ?
C64 H64C 0.9600 . ?
C65 H65A 0.9600 . ?
C65 H65B 0.9600 . ?
C65 H65C 0.9600 . ?
C66 H66A 0.9600 . ?
C66 H66B 0.9600 . ?
C66 H66C 0.9600 . ?
C67 H67A 0.9600 . ?
C67 H67B 0.9600 . ?
C67 H67C 0.9600 . ?
C7 C8 1.359(5) . ?
C7 H7 0.9300 . ?
C8 C9 1.426(6) . ?
C8 H8 0.9300 . ?
C9 C10 1.404(6) . ?
C11 N12 1.320(5) . ?
C11 C19 1.426(7) . ?
N12 C13 1.370(6) . ?
C13 C14 1.351(7) . ?
C13 H13 0.9300 . ?
C14 C20 1.394(7) . ?
C14 H14 0.9300 . ?
C15 C16 1.344(8) . ?
C15 C20 1.408(8) . ?
C15 H15 0.9300 . ?
C16 C17 1.420(9) . ?
C16 H16 0.9300 . ?
C17 C18 1.366(8) . ?
C17 H17 0.9300 . ?
C18 C19 1.401(7) . ?
C18 H18 0.9300 . ?
C19 C20 1.434(7) . ?
C1A C2A 1.382(6) . ?
C1A C9A 1.426(6) . ?
C1A C11A 1.499(6) . ?
C2A O2A 1.367(6) . ?
C2A C3A 1.444(6) . ?
O2A H2A 0.96(6) . ?
C3A C4A 1.367(6) . ?
C3A C31A 1.538(6) . ?
C31A C32A 1.528(6) . ?
C31A C33A 1.536(6) . ?
C31A C34A 1.540(6) . ?
C32A H32D 0.9600 . ?
C32A H32E 0.9600 . ?
C32A H32F 0.9600 . ?
C33A H33D 0.9600 . ?
C33A H33E 0.9600 . ?
C33A H33F 0.9600 . ?
C34A H34D 0.9600 . ?
C34A H34E 0.9600 . ?
C34A H34F 0.9600 . ?
C4A C10A 1.413(6) . ?
C4A H4A 0.9300 . ?
C5A C6A 1.382(6) . ?
C5A C10A 1.427(6) . ?
C5A H5A 0.9300 . ?
C6A C7A 1.422(6) . ?
C6A C61A 1.534(7) . ?
C61A C63A 1.496(7) . ?
C61A C64A 1.515(7) . ?
C61A C62A 1.525(7) . ?
C62A H62D 0.9600 . ?
C62A H62E 0.9600 . ?
C62A H62F 0.9600 . ?
C63A H63D 0.9600 . ?
C63A H63E 0.9600 . ?
C63A H63F 0.9600 . ?
C64A H64D 0.9600 . ?
C64A H64E 0.9600 . ?
C64A H64F 0.9600 . ?
C7A C8A 1.369(6) . ?
C7A H7A 0.9300 . ?
C8A C9A 1.409(6) . ?
C8A H8A 0.9300 . ?
C9A C10A 1.414(7) . ?
C11A N12A 1.330(6) . ?
C11A C19A 1.418(6) . ?
N12A C13A 1.374(6) . ?
C13A C14A 1.361(6) . ?
C13A H13A 0.9300 . ?
C14A C20A 1.401(6) . ?
C14A H14A 0.9300 . ?
C15A C16A 1.349(7) . ?
C15A C20A 1.422(6) . ?
C15A H15A 0.9300 . ?
C16A C17A 1.405(7) . ?
C16A H16A 0.9300 . ?
C17A C18A 1.370(6) . ?
C17A H17A 0.9300 . ?
C18A C19A 1.405(6) . ?
C18A H18A 0.9300 . ?
C19A C20A 1.409(6) . ?

loop_
_geom_torsion_atom_site_label_1
_geom_torsion_atom_site_label_2
_geom_torsion_atom_site_label_3
_geom_torsion_atom_site_label_4
_geom_torsion
_geom_torsion_site_symmetry_1
_geom_torsion_site_symmetry_2
_geom_torsion_site_symmetry_3
_geom_torsion_site_symmetry_4
_geom_torsion_publ_flag
C9 C1 C2 O2 -179.9(5) . . . . ?
C11 C1 C2 O2 6.2(8) . . . . ?
C9 C1 C2 C3 2.3(8) . . . . ?
C11 C1 C2 C3 -171.5(5) . . . . ?
C1 C2 C3 C4 -1.5(8) . . . . ?
O2 C2 C3 C4 -179.3(5) . . . . ?
C1 C2 C3 C31 178.5(5) . . . . ?
O2 C2 C3 C31 0.7(8) . . . . ?
C4 C3 C31 C33 0.5(8) . . . . ?
C2 C3 C31 C33 -179.5(5) . . . . ?
C4 C3 C31 C32 -119.8(6) . . . . ?
C2 C3 C31 C32 60.2(7) . . . . ?
C4 C3 C31 C34 119.0(6) . . . . ?
C2 C3 C31 C34 -61.1(7) . . . . ?
C2 C3 C4 C10 0.5(8) . . . . ?
C31 C3 C4 C10 -179.6(5) . . . . ?
C10 C5 C6 C7 0.0(8) . . . . ?
C10 C5 C6 C61 -179.2(6) . . . . ?
C5 C6 C61 C66 48(2) . . . . ?
C7 C6 C61 C66 -132(2) . . . . ?
C5 C6 C61 C65 178.5(19) . . . . ?
C7 C6 C61 C65 -1(2) . . . . ?
C5 C6 C61 C63 -131.3(10) . . . . ?
C7 C6 C61 C63 49.6(11) . . . . ?
C5 C6 C61 C62 -5.0(11) . . . . ?
C7 C6 C61 C62 175.8(7) . . . . ?
C5 C6 C61 C64 108.2(9) . . . . ?
C7 C6 C61 C64 -71.0(10) . . . . ?
C5 C6 C61 C67 -64.7(14) . . . . ?
C7 C6 C61 C67 116.2(12) . . . . ?
C5 C6 C7 C8 0.5(8) . . . . ?
C61 C6 C7 C8 179.7(6) . . . . ?
C6 C7 C8 C9 -1.1(8) . . . . ?
C2 C1 C9 C10 -2.0(8) . . . . ?
C11 C1 C9 C10 172.0(5) . . . . ?
C2 C1 C9 C8 178.4(5) . . . . ?
C11 C1 C9 C8 -7.6(8) . . . . ?
C7 C8 C9 C10 1.2(7) . . . . ?
C7 C8 C9 C1 -179.1(5) . . . . ?
C1 C9 C10 C5 179.6(5) . . . . ?
C8 C9 C10 C5 -0.8(7) . . . . ?
C1 C9 C10 C4 1.0(7) . . . . ?
C8 C9 C10 C4 -179.4(5) . . . . ?
C6 C5 C10 C9 0.2(8) . . . . ?
C6 C5 C10 C4 178.7(5) . . . . ?
C3 C4 C10 C9 -0.3(8) . . . . ?
C3 C4 C10 C5 -178.8(5) . . . . ?
C2 C1 C11 N12 -105.5(6) . . . . ?
C9 C1 C11 N12 80.5(6) . . . . ?
C2 C1 C11 C19 78.1(7) . . . . ?
C9 C1 C11 C19 -95.9(6) . . . . ?
C19 C11 N12 C13 2.2(8) . . . . ?
C1 C11 N12 C13 -174.1(4) . . . . ?
C11 N12 C13 C14 -0.6(8) . . . . ?
N12 C13 C14 C20 -0.2(9) . . . . ?
C20 C15 C16 C17 0.9(13) . . . . ?
C15 C16 C17 C18 -1.1(13) . . . . ?
C16 C17 C18 C19 0.4(12) . . . . ?
C17 C18 C19 C11 178.6(6) . . . . ?
C17 C18 C19 C20 0.4(10) . . . . ?
N12 C11 C19 C18 178.9(5) . . . . ?
C1 C11 C19 C18 -4.9(8) . . . . ?
N12 C11 C19 C20 -2.9(8) . . . . ?
C1 C11 C19 C20 173.3(5) . . . . ?
C13 C14 C20 C15 -179.6(6) . . . . ?
C13 C14 C20 C19 -0.6(9) . . . . ?
C16 C15 C20 C14 179.0(7) . . . . ?
C16 C15 C20 C19 0.0(11) . . . . ?
C18 C19 C20 C14 -179.7(6) . . . . ?
C11 C19 C20 C14 2.0(8) . . . . ?
C18 C19 C20 C15 -0.7(9) . . . . ?
C11 C19 C20 C15 -178.9(6) . . . . ?
C9A C1A C2A O2A -178.0(5) . . . . ?
C11A C1A C2A O2A -2.7(8) . . . . ?
C9A C1A C2A C3A -1.2(8) . . . . ?
C11A C1A C2A C3A 174.1(5) . . . . ?
O2A C2A C3A C4A 177.2(5) . . . . ?
C1A C2A C3A C4A 0.3(8) . . . . ?
O2A C2A C3A C31A -3.4(8) . . . . ?
C1A C2A C3A C31A 179.7(5) . . . . ?
C4A C3A C31A C32A 116.3(6) . . . . ?
C2A C3A C31A C32A -63.0(6) . . . . ?
C4A C3A C31A C33A -122.4(6) . . . . ?
C2A C3A C31A C33A 58.2(7) . . . . ?
C4A C3A C31A C34A -2.3(7) . . . . ?
C2A C3A C31A C34A 178.3(5) . . . . ?
C2A C3A C4A C10A 0.5(8) . . . . ?
C31A C3A C4A C10A -178.9(5) . . . . ?
C10A C5A C6A C7A 0.6(8) . . . . ?
C10A C5A C6A C61A 178.0(5) . . . . ?
C5A C6A C61A C63A -109.6(7) . . . . ?
C7A C6A C61A C63A 67.7(8) . . . . ?
C5A C6A C61A C64A 129.5(6) . . . . ?
C7A C6A C61A C64A -53.2(8) . . . . ?
C5A C6A C61A C62A 10.0(8) . . . . ?
C7A C6A C61A C62A -172.7(6) . . . . ?
C5A C6A C7A C8A -0.7(9) . . . . ?
C61A C6A C7A C8A -178.2(5) . . . . ?
C6A C7A C8A C9A 0.5(9) . . . . ?
C7A C8A C9A C10A -0.2(8) . . . . ?
C7A C8A C9A C1A 178.5(5) . . . . ?
C2A C1A C9A C8A -177.3(5) . . . . ?
C11A C1A C9A C8A 7.3(8) . . . . ?
C2A C1A C9A C10A 1.3(8) . . . . ?
C11A C1A C9A C10A -174.1(5) . . . . ?
C3A C4A C10A C9A -0.4(8) . . . . ?
C3A C4A C10A C5A 177.6(5) . . . . ?
C8A C9A C10A C4A 178.2(5) . . . . ?
C1A C9A C10A C4A -0.5(8) . . . . ?
C8A C9A C10A C5A 0.1(7) . . . . ?
C1A C9A C10A C5A -178.6(5) . . . . ?
C6A C5A C10A C4A -178.3(5) . . . . ?
C6A C5A C10A C9A -0.3(8) . . . . ?
C2A C1A C11A N12A 92.8(6) . . . . ?
C9A C1A C11A N12A -91.9(6) . . . . ?
C2A C1A C11A C19A -90.7(7) . . . . ?
C9A C1A C11A C19A 84.6(7) . . . . ?
C19A C11A N12A C13A 4.1(8) . . . . ?
C1A C11A N12A C13A -179.5(4) . . . . ?
C11A N12A C13A C14A -0.2(8) . . . . ?
N12A C13A C14A C20A -2.4(8) . . . . ?
C20A C15A C16A C17A 0.5(10) . . . . ?
C15A C16A C17A C18A 0.8(10) . . . . ?
C16A C17A C18A C19A -1.0(9) . . . . ?
C17A C18A C19A C20A -0.1(8) . . . . ?
C17A C18A C19A C11A -179.4(5) . . . . ?
N12A C11A C19A C18A 174.2(5) . . . . ?
C1A C11A C19A C18A -2.0(8) . . . . ?
N12A C11A C19A C20A -5.1(8) . . . . ?
C1A C11A C19A C20A 178.7(5) . . . . ?
C13A C14A C20A C19A 1.3(8) . . . . ?
C13A C14A C20A C15A -177.1(5) . . . . ?
C18A C19A C20A C14A -177.1(5) . . . . ?
C11A C19A C20A C14A 2.2(7) . . . . ?
C18A C19A C20A C15A 1.4(8) . . . . ?
C11A C19A C20A C15A -179.3(5) . . . . ?
C16A C15A C20A C14A 176.9(6) . . . . ?
C16A C15A C20A C19A -1.6(9) . . . . ?
